data_1542555
loop_
_publ_author_name
'Inokuma, Yasuhide'
'Ukegawa, Tomoya'
'Hoshino, Manabu'
'Fujita, Makoto'

_publ_section_title
;
 Structure determination of microbial metabolites by the crystalline
 sponge method
;
_journal_issue 6
_journal_name_full 'Chem. Sci.'
_journal_page_first 3910
_journal_paper_doi 10.1039/C6SC00594B
_journal_volume 7
_journal_year 2016
_chemical_formula_moiety 'C36 H24 I6 N12 Zn3, C7 H4 Cl2, C14 H10 Cl4, 2.5(C3 H6)'
_chemical_formula_sum 'C69 H62.5 Cl6 I6 N12 Zn3'
_chemical_formula_weight 2230.02
_space_group_crystal_system monoclinic
_space_group_IT_number 15
_space_group_name_Hall '-C 2yc'
_space_group_name_H-M_alt 'C 1 2/c 1'
_symmetry_space_group_name_Hall '-C 2yc'
_symmetry_space_group_name_H-M 'C 1 2/c 1'
_atom_sites_solution_hydrogens geom
_audit_creation_method SHELXL-2014/7
_audit_update_record
;
2016-02-04 deposited with the CCDC.
2016-02-23 downloaded from the CCDC.
;
_cell_angle_alpha 90
_cell_angle_beta 104.141(7)
_cell_angle_gamma 90
_cell_formula_units_Z 8
_cell_length_a 35.7365(13)
_cell_length_b 15.0610(5)
_cell_length_c 30.9345(11)
_cell_measurement_reflns_used 63645
_cell_measurement_temperature 93(2)
_cell_measurement_theta_max 27.468
_cell_measurement_theta_min 2.99
_cell_volume 16145.3(11)
_computing_structure_refinement 'SHELXL-2014/7 (Sheldrick, 2014)'
_diffrn_ambient_temperature 93(2)
_diffrn_detector_area_resol_mean 10.00
_diffrn_measured_fraction_theta_full 0.963
_diffrn_measured_fraction_theta_max 0.953
_diffrn_measurement_device_type 'RIGAKU VARIMAX with RAPID'
_diffrn_measurement_method \w
_diffrn_radiation_type MoK\a
_diffrn_radiation_wavelength 0.71075
_diffrn_reflns_av_R_equivalents 0.0661
_diffrn_reflns_av_unetI/netI 0.0582
_diffrn_reflns_Laue_measured_fraction_full 0.963
_diffrn_reflns_Laue_measured_fraction_max 0.953
_diffrn_reflns_limit_h_max 46
_diffrn_reflns_limit_h_min -46
_diffrn_reflns_limit_k_max 18
_diffrn_reflns_limit_k_min -19
_diffrn_reflns_limit_l_max 40
_diffrn_reflns_limit_l_min -40
_diffrn_reflns_number 88524
_diffrn_reflns_point_group_measured_fraction_full 0.963
_diffrn_reflns_point_group_measured_fraction_max 0.953
_diffrn_reflns_theta_full 25.242
_diffrn_reflns_theta_max 27.484
_diffrn_reflns_theta_min 2.989
_diffrn_source X-ray
_exptl_absorpt_coefficient_mu 3.424
_exptl_absorpt_correction_T_max 1.0000
_exptl_absorpt_correction_T_min 0.4967
_exptl_absorpt_correction_type multi-scan
_exptl_crystal_colour colorless
_exptl_crystal_density_diffrn 1.835
_exptl_crystal_description block
_exptl_crystal_F_000 8564
_exptl_crystal_size_max 0.230
_exptl_crystal_size_mid 0.110
_exptl_crystal_size_min 0.090
_refine_diff_density_max 1.663
_refine_diff_density_min -1.415
_refine_diff_density_rms 0.156
_refine_ls_extinction_method none
_refine_ls_goodness_of_fit_ref 1.065
_refine_ls_hydrogen_treatment constr
_refine_ls_matrix_type full
_refine_ls_number_parameters 977
_refine_ls_number_reflns 17652
_refine_ls_number_restraints 304
_refine_ls_restrained_S_all 1.063
_refine_ls_R_factor_all 0.1300
_refine_ls_R_factor_gt 0.0780
_refine_ls_shift/su_max 0.000
_refine_ls_shift/su_mean 0.000
_refine_ls_structure_factor_coef Fsqd
_refine_ls_weighting_details 'w=1/[\s^2^(Fo^2^)+(0.1421P)^2^+63.1154P] where P=(Fo^2^+2Fc^2^)/3'
_refine_ls_weighting_scheme calc
_refine_ls_wR_factor_gt 0.2382
_refine_ls_wR_factor_ref 0.2736
_reflns_Friedel_coverage 0.000
_reflns_number_gt 9695
_reflns_number_total 17652
_reflns_threshold_expression 'I > 2\s(I)'
_cod_data_source_file c6sc00594b2.cif
_cod_data_source_block f2plus
_cod_depositor_comments 'Adding full bibliography for 1542555--1542557.cif.'
_cod_original_cell_volume 16145.2(11)
_cod_original_formula_sum 'C69 H62.50 Cl6 I6 N12 Zn3'
_cod_database_code 1542555
_shelx_shelxl_version_number 2014/7
_shelx_space_group_comment
;
The symmetry employed for this shelxl refinement is uniquely defined
by the following loop, which should always be used as a source of
symmetry information in preference to the above space-group names.
They are only intended as comments.
;
_shelx_estimated_absorpt_t_min 0.506
_shelx_estimated_absorpt_t_max 0.748

loop_
_space_group_symop_operation_xyz
'x, y, z'
'-x, y, -z+1/2'
'x+1/2, y+1/2, z'
'-x+1/2, y+1/2, -z+1/2'
'-x, -y, -z'
'x, -y, z-1/2'
'-x+1/2, -y+1/2, -z'
'x+1/2, -y+1/2, z-1/2'

loop_
_atom_site_label
_atom_site_type_symbol
_atom_site_fract_x
_atom_site_fract_y
_atom_site_fract_z
_atom_site_U_iso_or_equiv
_atom_site_adp_type
_atom_site_occupancy
_atom_site_site_symmetry_order
_atom_site_calc_flag
_atom_site_refinement_flags_posn
_atom_site_refinement_flags_adp
_atom_site_refinement_flags_occupancy
_atom_site_disorder_assembly
_atom_site_disorder_group
I1A I 0.48926(7) -0.1202(2) 0.37707(8) 0.0882(9) Uani 0.559(10) 1 d . . P A 1
Zn1A Zn 0.43111(13) -0.1069(3) 0.40568(13) 0.0482(8) Uani 0.559(10) 1 d . . P A 1
I2A I 0.39773(6) -0.23258(17) 0.43531(7) 0.0617(8) Uani 0.559(10) 1 d . . P A 1
I2B I 0.3855(4) -0.2362(3) 0.4431(3) 0.200(3) Uani 0.441(10) 1 d . . P A 2
I1B I 0.4737(4) -0.1466(7) 0.3837(3) 0.226(4) Uani 0.441(10) 1 d . . P A 2
Zn1B Zn 0.4202(3) -0.1237(6) 0.4071(3) 0.101(3) Uani 0.441(10) 1 d . . P A 2
N1 N 0.3903(3) -0.0486(6) 0.3534(3) 0.075(2) Uani 1 1 d . . . . .
C1 C 0.3564(3) -0.0849(7) 0.3320(3) 0.076(3) Uani 1 1 d . . . . .
H21 H 0.3501 -0.1430 0.3398 0.091 Uiso 1 1 calc R U . . .
C2 C 0.3298(3) -0.0378(7) 0.2975(3) 0.076(3) Uani 1 1 d . . . . .
H22 H 0.3055 -0.0627 0.2831 0.091 Uiso 1 1 calc R U . . .
C3 C 0.3405(3) 0.0445(7) 0.2862(3) 0.067(3) Uani 1 1 d . . . . .
C4 C 0.3763(3) 0.0820(7) 0.3080(3) 0.075(3) Uani 1 1 d . . . . .
H23 H 0.3840 0.1390 0.3003 0.089 Uiso 1 1 calc R U . . .
C5 C 0.3998(3) 0.0309(8) 0.3417(4) 0.082(3) Uani 1 1 d . . . . .
H24 H 0.4241 0.0548 0.3570 0.099 Uiso 1 1 calc R U . . .
C6 C 0.3128(3) 0.1001(6) 0.2524(3) 0.058(2) Uani 1 1 d . . . . .
N2 N 0.2829(2) 0.0575(5) 0.2261(2) 0.0620(19) Uani 1 1 d . . . . .
C7 C 0.2601(2) 0.1096(6) 0.1951(3) 0.0509(19) Uani 1 1 d . . . . .
N3 N 0.2646(2) 0.1975(5) 0.1910(2) 0.0575(18) Uani 1 1 d . . . . .
C8 C 0.2949(3) 0.2325(6) 0.2202(3) 0.056(2) Uani 1 1 d . . . . .
N4 N 0.3204(2) 0.1856(5) 0.2502(2) 0.0614(19) Uani 1 1 d . . . . .
N5 N 0.3138(2) 0.5126(5) 0.2264(3) 0.0643(19) Uani 1 1 d . . . . .
C9 C 0.2820(3) 0.4778(7) 0.1993(3) 0.071(3) Uani 1 1 d . . . . .
H25 H 0.2634 0.5169 0.1820 0.085 Uiso 1 1 calc R U . . .
C10 C 0.2755(3) 0.3902(6) 0.1957(3) 0.065(2) Uani 1 1 d . . . . .
H26 H 0.2530 0.3688 0.1752 0.078 Uiso 1 1 calc R U . . .
C11 C 0.3017(3) 0.3289(6) 0.2218(3) 0.059(2) Uani 1 1 d . . . . .
C12 C 0.3336(3) 0.3659(7) 0.2503(4) 0.074(3) Uani 1 1 d . . . . .
H27 H 0.3521 0.3295 0.2697 0.089 Uiso 1 1 calc R U . . .
C13 C 0.3381(3) 0.4555(7) 0.2502(3) 0.073(3) Uani 1 1 d . . . . .
H28 H 0.3610 0.4791 0.2691 0.087 Uiso 1 1 calc R U . . .
I3 I 0.37408(3) 0.67253(5) 0.30508(2) 0.0862(3) Uani 1 1 d . . . . .
Zn2 Zn 0.32674(4) 0.64804(8) 0.22962(4) 0.0680(3) Uani 1 1 d . . . . .
I4 I 0.26430(2) 0.73501(5) 0.20083(3) 0.0841(3) Uani 1 1 d . . . . .
N6 N 0.1659(2) -0.0259(5) 0.1078(2) 0.0623(19) Uani 1 1 d . . . . .
C14 C 0.1721(3) 0.0616(8) 0.1031(3) 0.076(3) Uani 1 1 d . . . . .
H29 H 0.1553 0.0920 0.0791 0.091 Uiso 1 1 calc R U . . .
C15 C 0.2010(3) 0.1093(7) 0.1306(3) 0.064(2) Uani 1 1 d . . . . .
H30 H 0.2031 0.1716 0.1271 0.077 Uiso 1 1 calc R U . . .
C16 C 0.2270(3) 0.0634(6) 0.1638(3) 0.054(2) Uani 1 1 d . . . . .
C17 C 0.2216(3) -0.0242(7) 0.1689(4) 0.072(3) Uani 1 1 d . . . . .
H31 H 0.2388 -0.0564 0.1917 0.086 Uiso 1 1 calc R U . . .
C18 C 0.1908(3) -0.0671(7) 0.1406(4) 0.077(3) Uani 1 1 d . . . . .
H32 H 0.1873 -0.1287 0.1450 0.092 Uiso 1 1 calc R U . . .
I5A I 0.13739(2) -0.08355(7) -0.01188(3) 0.0919(3) Uani 1 1 d . . . . .
I6A I 0.10866(2) -0.23336(6) 0.10353(3) 0.0929(3) Uani 1 1 d . . . . .
Zn3 Zn 0.12180(3) -0.09223(8) 0.06417(4) 0.0684(3) Uani 1 1 d . . . . .
N7 N 0.0748(2) -0.0114(6) 0.0622(3) 0.069(2) Uani 1 1 d . . . . .
C19 C 0.0593(4) -0.0080(10) 0.0969(3) 0.093(4) Uani 1 1 d . . . . .
H35 H 0.0706 -0.0425 0.1225 0.112 Uiso 1 1 calc R U . . .
C20 C 0.0275(3) 0.0436(8) 0.0977(4) 0.080(3) Uani 1 1 d . . . . .
H36 H 0.0166 0.0418 0.1228 0.096 Uiso 1 1 calc R U . . .
C21 C 0.0118(3) 0.0969(7) 0.0624(3) 0.063(2) Uani 1 1 d . . . . .
C22 C 0.0280(3) 0.0946(8) 0.0258(3) 0.072(3) Uani 1 1 d . . . . .
H37 H 0.0179 0.1305 0.0004 0.086 Uiso 1 1 calc R U . . .
C23 C 0.0581(3) 0.0409(8) 0.0270(3) 0.072(3) Uani 1 1 d . . . . .
H38 H 0.0685 0.0393 0.0015 0.086 Uiso 1 1 calc R U . . .
C24 C -0.0204(3) 0.1583(7) 0.0625(3) 0.062(2) Uani 1 1 d . . . . .
N8 N -0.0403(2) 0.1475(6) 0.0940(2) 0.064(2) Uani 1 1 d . . . . .
C25 C -0.0691(3) 0.2042(7) 0.0925(3) 0.061(2) Uani 1 1 d . . . . .
N9 N -0.0771(2) 0.2739(5) 0.0649(2) 0.0618(19) Uani 1 1 d . . . . .
C26 C -0.0549(3) 0.2800(7) 0.0359(3) 0.062(2) Uani 1 1 d . . . . .
N10 N -0.0277(2) 0.2218(5) 0.0320(2) 0.0613(19) Uani 1 1 d . . . . .
N11 N -0.0643(3) 0.5086(6) -0.0485(3) 0.071(2) Uani 1 1 d . . . . .
C27 C -0.0347(3) 0.4531(8) -0.0435(3) 0.072(3) Uani 1 1 d . . . . .
H39 H -0.0154 0.4648 -0.0592 0.086 Uiso 1 1 calc R U . . .
C28 C -0.0308(3) 0.3788(7) -0.0164(3) 0.073(3) Uani 1 1 d . . . . .
H40 H -0.0092 0.3407 -0.0133 0.087 Uiso 1 1 calc R U . . .
C29 C -0.0599(3) 0.3602(7) 0.0071(3) 0.064(2) Uani 1 1 d . . . . .
C30 C -0.0893(3) 0.4178(8) 0.0024(3) 0.074(3) Uani 1 1 d . . . . .
H41 H -0.1091 0.4089 0.0176 0.089 Uiso 1 1 calc R U . . .
C31 C -0.0903(4) 0.4919(9) -0.0257(4) 0.086(3) Uani 1 1 d . . . . .
H42 H -0.1111 0.5326 -0.0284 0.103 Uiso 1 1 calc R U . . .
N12 N -0.1414(2) 0.1628(5) 0.1825(3) 0.0627(19) Uani 1 1 d . . . . .
C32 C -0.1522(4) 0.2136(9) 0.1465(4) 0.080(3) Uani 1 1 d . . . . .
H43 H -0.1770 0.2404 0.1405 0.096 Uiso 1 1 calc R U . . .
C33 C -0.1294(4) 0.2293(8) 0.1175(4) 0.083(3) Uani 1 1 d . . . . .
H44 H -0.1382 0.2680 0.0929 0.099 Uiso 1 1 calc R U . . .
C34 C -0.0936(3) 0.1889(7) 0.1239(3) 0.063(2) Uani 1 1 d . . . . .
C35 C -0.0820(3) 0.1343(8) 0.1598(3) 0.077(3) Uani 1 1 d . . . . .
H45 H -0.0577 0.1055 0.1658 0.093 Uiso 1 1 calc R U . . .
C36 C -0.1069(3) 0.1220(9) 0.1876(4) 0.084(3) Uani 1 1 d . . . . .
H46 H -0.0991 0.0819 0.2119 0.101 Uiso 1 1 calc R U . . .
Cl1G Cl 0.26816(19) 0.3799(4) -0.02305(17) 0.163(2) Uani 1 1 d D . . . .
Cl2G Cl 0.3381(2) 0.2873(6) 0.0072(2) 0.191(3) Uani 1 1 d D . . . .
Cl3G Cl 0.17632(11) 0.5917(3) 0.10166(14) 0.1177(12) Uani 1 1 d D . . . .
Cl4G Cl 0.4253(2) 0.2637(6) 0.2303(3) 0.212(4) Uani 1 1 d D . . . .
C1G C 0.3055(5) 0.3655(15) 0.0227(5) 0.139(7) Uani 1 1 d D . . . .
H67 H 0.3197 0.4234 0.0270 0.167 Uiso 1 1 calc R U . . .
C2G C 0.2964(7) 0.3471(17) 0.0643(7) 0.169(9) Uani 1 1 d D . . . .
H68 H 0.2824 0.2891 0.0587 0.203 Uiso 1 1 calc R U . . .
C3G C 0.2681(3) 0.4062(9) 0.0753(3) 0.119(5) Uani 1 1 d DG . . . .
C4G C 0.2755(3) 0.4966(9) 0.0811(4) 0.133(6) Uani 1 1 d DG . . . .
H47 H 0.2998 0.5197 0.0795 0.160 Uiso 1 1 calc R U . . .
C5G C 0.2472(3) 0.5532(6) 0.0891(4) 0.123(5) Uani 1 1 d DG . . . .
H48 H 0.2522 0.6150 0.0931 0.148 Uiso 1 1 calc R U . . .
C6G C 0.2115(3) 0.5193(7) 0.0915(3) 0.095(4) Uani 1 1 d DG . . . .
C7G C 0.2042(3) 0.4289(7) 0.0857(3) 0.100(4) Uani 1 1 d DG . . . .
H49 H 0.1798 0.4058 0.0873 0.120 Uiso 1 1 calc R U . . .
C8G C 0.2324(4) 0.3724(6) 0.0776(3) 0.121(5) Uani 1 1 d DG . . . .
H50 H 0.2274 0.3106 0.0737 0.145 Uiso 1 1 calc R U . . .
C9G C 0.3309(3) 0.3264(10) 0.1049(4) 0.135(5) Uani 1 1 d DG U . . .
C10G C 0.3328(4) 0.2420(9) 0.1236(5) 0.167(7) Uani 1 1 d DG U . . .
H51 H 0.3141 0.1985 0.1108 0.200 Uiso 1 1 calc R U . . .
C11G C 0.3621(5) 0.2213(10) 0.1609(5) 0.184(9) Uani 1 1 d DG U . . .
H52 H 0.3633 0.1636 0.1736 0.220 Uiso 1 1 calc R U . . .
C12G C 0.3894(4) 0.2849(14) 0.1795(4) 0.195(10) Uani 1 1 d DG U . . .
C13G C 0.3875(4) 0.3693(12) 0.1609(5) 0.167(8) Uani 1 1 d DG U . . .
H53 H 0.4062 0.4127 0.1737 0.201 Uiso 1 1 calc R U . . .
C14G C 0.3583(4) 0.3900(8) 0.1236(5) 0.156(6) Uani 1 1 d DG U . . .
H54 H 0.3570 0.4477 0.1109 0.188 Uiso 1 1 calc R U . . .
C1S C 0.4420(7) 0.2709(14) 0.0774(8) 0.180(7) Uani 1 1 d D U . . .
H55 H 0.4331 0.2879 0.0456 0.216 Uiso 1 1 calc R U . . .
H56 H 0.4209 0.2851 0.0919 0.216 Uiso 1 1 calc R U . . .
C2S C 0.4484(6) 0.1704(13) 0.0798(6) 0.166(6) Uani 1 1 d D U . . .
H57 H 0.4662 0.1527 0.0614 0.199 Uiso 1 1 calc R U . . .
H58 H 0.4236 0.1389 0.0687 0.199 Uiso 1 1 calc R U . . .
C3S C 0.4660(7) 0.1476(15) 0.1295(7) 0.194(7) Uani 1 1 d D U . . .
H59 H 0.4476 0.1646 0.1473 0.233 Uiso 1 1 calc R U . . .
H60 H 0.4703 0.0828 0.1326 0.233 Uiso 1 1 calc R U . . .
C4S C 0.5046(6) 0.1968(14) 0.1475(8) 0.187(7) Uani 1 1 d D U . . .
H61 H 0.5229 0.1801 0.1295 0.224 Uiso 1 1 calc R U . . .
H62 H 0.5158 0.1783 0.1787 0.224 Uiso 1 1 calc R U . . .
C5S C 0.4989(7) 0.3001(14) 0.1457(7) 0.182(7) Uani 1 1 d D U . . .
H63 H 0.4844 0.3185 0.1677 0.218 Uiso 1 1 calc R U . . .
H64 H 0.5243 0.3300 0.1533 0.218 Uiso 1 1 calc R U . . .
C6S C 0.4764(7) 0.3278(15) 0.0984(7) 0.191(7) Uani 1 1 d D U . . .
H65 H 0.4675 0.3897 0.0996 0.229 Uiso 1 1 calc R U . . .
H66 H 0.4945 0.3271 0.0787 0.229 Uiso 1 1 calc R U . . .
Cl1H Cl 0.0020(13) 0.5451(8) 0.2518(11) 0.322(12) Uani 0.5 1 d D U P B -1
Cl2H Cl -0.0513(6) 0.4081(15) 0.2194(6) 0.251(11) Uani 0.5 1 d D U P B -1
Cl3H Cl 0.1810(4) 0.4685(9) 0.3675(5) 0.170(5) Uani 0.5 1 d D U P B -1
Cl4H Cl 0.0137(5) -0.0205(9) 0.2547(9) 0.251(10) Uani 0.5 1 d D U P B -1
C1H C -0.0008(10) 0.4342(17) 0.2401(15) 0.221(17) Uani 0.5 1 d D U P B -1
H1H H 0.0105 0.4274 0.2137 0.266 Uiso 0.5 1 calc R U P B -1
C2H C 0.0200(9) 0.375(2) 0.2719(14) 0.207(14) Uani 0.5 1 d D U P B -1
C3H C 0.0596(7) 0.397(3) 0.2934(11) 0.175(14) Uani 0.5 1 d D U P B -1
C4H C 0.0895(8) 0.386(2) 0.2718(9) 0.139(11) Uani 0.5 1 d D U P B -1
H75 H 0.0848 0.3622 0.2425 0.167 Uiso 0.5 1 calc R U P B -1
C5H C 0.1265(8) 0.411(2) 0.2952(8) 0.136(11) Uani 0.5 1 d D U P B -1
H76 H 0.1475 0.4024 0.2817 0.163 Uiso 0.5 1 calc R U P B -1
C6H C 0.1334(6) 0.447(2) 0.3375(8) 0.144(10) Uani 0.5 1 d D U P B -1
C7H C 0.1041(7) 0.450(2) 0.3591(10) 0.150(12) Uani 0.5 1 d D U P B -1
H77 H 0.1093 0.4683 0.3893 0.180 Uiso 0.5 1 calc R U P B -1
C8H C 0.0670(8) 0.426(2) 0.3371(9) 0.137(11) Uani 0.5 1 d D U P B -1
H78 H 0.0467 0.4300 0.3518 0.165 Uiso 0.5 1 calc R U P B -1
C9H C 0.0130(9) 0.2748(14) 0.2637(12) 0.151(11) Uani 0.5 1 d D U P B -1
C10H C -0.0142(9) 0.2315(19) 0.2814(13) 0.147(13) Uani 0.5 1 d D U P B -1
H79 H -0.0309 0.2631 0.2955 0.176 Uiso 0.5 1 calc R U P B -1
C11H C -0.0157(10) 0.1381(19) 0.2774(14) 0.143(14) Uani 0.5 1 d D U P B -1
H80 H -0.0295 0.1041 0.2943 0.172 Uiso 0.5 1 calc R U P B -1
C12H C 0.0031(19) 0.0956(15) 0.248(2) 0.177(13) Uani 0.5 1 d D U P B -1
C13H C 0.0293(14) 0.141(2) 0.2290(17) 0.188(17) Uani 0.5 1 d D U P B -1
H93 H 0.0447 0.1106 0.2127 0.226 Uiso 0.5 1 calc R U P B -1
C14H C 0.0317(12) 0.232(2) 0.2346(14) 0.169(16) Uani 0.5 1 d D U P B -1
H94 H 0.0462 0.2662 0.2186 0.203 Uiso 0.5 1 calc R U P B -1
C1T C 0.2246(7) 0.735(3) -0.0439(9) 0.330(17) Uani 1 1 d D U . . .
H69 H 0.2137 0.6959 -0.0698 0.396 Uiso 1 1 calc R U . . .
H70 H 0.2132 0.7944 -0.0506 0.396 Uiso 1 1 calc R U . . .
C2T C 0.2676(7) 0.741(3) -0.0377(9) 0.331(16) Uani 1 1 d D U . . .
H71 H 0.2731 0.7619 -0.0659 0.397 Uiso 1 1 calc R U . . .
H72 H 0.2789 0.6806 -0.0316 0.397 Uiso 1 1 calc R U . . .
C3T C 0.2877(7) 0.804(2) 0.0009(11) 0.322(16) Uani 1 1 d D U . . .
H73 H 0.2785 0.8659 -0.0054 0.386 Uiso 1 1 calc R U . . .
H74 H 0.3161 0.8028 0.0053 0.386 Uiso 1 1 calc R U . . .
C1U C 0.1459(14) 0.551(5) 0.4271(17) 0.29(2) Uani 0.5 1 d D U P C 2
H81 H 0.1278 0.5351 0.4454 0.347 Uiso 0.5 1 calc R U P C 2
H82 H 0.1479 0.6170 0.4279 0.347 Uiso 0.5 1 calc R U P C 2
C2U C 0.1857(15) 0.514(6) 0.4505(14) 0.29(2) Uani 0.5 1 d D U P C 2
H83 H 0.1834 0.4514 0.4592 0.344 Uiso 0.5 1 calc R U P C 2
H84 H 0.1972 0.5488 0.4777 0.344 Uiso 0.5 1 calc R U P C 2
C3U C 0.2113(12) 0.521(6) 0.4169(18) 0.29(2) Uani 0.5 1 d D U P C 2
H85 H 0.2368 0.4940 0.4301 0.350 Uiso 0.5 1 calc R U P C 2
H86 H 0.2155 0.5842 0.4109 0.350 Uiso 0.5 1 calc R U P C 2
C4U C 0.1928(17) 0.473(6) 0.372(2) 0.28(2) Uani 0.5 1 d D U P C 2
H87 H 0.1874 0.4107 0.3784 0.341 Uiso 0.5 1 calc R U P C 2
H88 H 0.2112 0.4736 0.3530 0.341 Uiso 0.5 1 calc R U P C 2
C5U C 0.1541(15) 0.520(6) 0.3472(14) 0.28(2) Uani 0.5 1 d D U P C 2
H89 H 0.1595 0.5810 0.3379 0.332 Uiso 0.5 1 calc R U P C 2
H90 H 0.1414 0.4862 0.3203 0.332 Uiso 0.5 1 calc R U P C 2
C6U C 0.1275(12) 0.525(6) 0.3800(17) 0.28(2) Uani 0.5 1 d D U P C 2
H91 H 0.1065 0.5678 0.3678 0.338 Uiso 0.5 1 calc R U P C 2
H92 H 0.1155 0.4661 0.3806 0.338 Uiso 0.5 1 calc R U P C 2

loop_
_atom_site_aniso_label
_atom_site_aniso_U_11
_atom_site_aniso_U_22
_atom_site_aniso_U_33
_atom_site_aniso_U_23
_atom_site_aniso_U_13
_atom_site_aniso_U_12
I1A 0.0854(14) 0.0941(14) 0.0733(12) 0.0004(8) -0.0031(7) 0.0283(9)
Zn1A 0.0518(17) 0.049(2) 0.0381(12) -0.0057(10) 0.0004(11) -0.0014(13)
I2A 0.0699(13) 0.0621(10) 0.0521(9) 0.0053(6) 0.0127(6) 0.0008(7)
I2B 0.313(8) 0.070(2) 0.148(4) -0.008(2) -0.076(4) -0.022(3)
I1B 0.273(9) 0.170(6) 0.190(5) -0.046(4) -0.031(5) 0.077(6)
Zn1B 0.119(6) 0.053(3) 0.090(4) -0.009(2) -0.052(3) 0.001(3)
N1 0.089(6) 0.059(5) 0.062(5) -0.001(4) -0.014(4) 0.020(4)
C1 0.103(8) 0.049(6) 0.064(6) 0.002(4) -0.002(5) 0.016(5)
C2 0.092(8) 0.055(6) 0.063(6) 0.006(4) -0.014(5) -0.002(5)
C3 0.082(7) 0.053(5) 0.057(5) -0.005(4) -0.002(4) 0.012(5)
C4 0.084(7) 0.054(6) 0.070(6) -0.009(4) -0.010(5) -0.003(5)
C5 0.071(7) 0.072(7) 0.081(7) -0.006(5) -0.024(5) 0.003(5)
C6 0.064(6) 0.046(5) 0.056(5) -0.001(4) -0.002(4) 0.007(4)
N2 0.072(5) 0.056(5) 0.052(4) -0.003(3) 0.001(3) -0.001(4)
C7 0.051(5) 0.052(5) 0.047(4) 0.000(3) 0.008(3) 0.000(4)
N3 0.062(5) 0.053(4) 0.052(4) -0.001(3) 0.004(3) 0.001(3)
C8 0.060(5) 0.053(5) 0.054(5) 0.003(4) 0.015(4) -0.005(4)
N4 0.064(5) 0.061(5) 0.053(4) -0.004(3) 0.003(3) 0.004(4)
N5 0.070(5) 0.056(5) 0.063(4) 0.009(3) 0.010(4) 0.009(4)
C9 0.074(7) 0.059(6) 0.073(6) 0.005(5) 0.006(5) 0.012(5)
C10 0.070(6) 0.053(6) 0.062(5) 0.005(4) -0.003(4) 0.005(4)
C11 0.055(5) 0.065(6) 0.055(5) 0.000(4) 0.007(4) -0.004(4)
C12 0.077(7) 0.057(6) 0.077(6) 0.013(5) -0.003(5) 0.007(5)
C13 0.079(7) 0.055(6) 0.076(6) -0.005(5) 0.003(5) 0.000(5)
I3 0.1207(7) 0.0721(5) 0.0682(4) -0.0118(3) 0.0276(4) -0.0088(4)
Zn2 0.0820(8) 0.0536(7) 0.0727(7) 0.0013(5) 0.0273(6) 0.0002(5)
I4 0.0948(6) 0.0648(5) 0.1035(6) 0.0171(4) 0.0451(4) 0.0179(4)
N6 0.062(5) 0.057(5) 0.059(4) -0.004(3) -0.002(3) 0.000(4)
C14 0.075(7) 0.081(8) 0.061(6) 0.007(5) -0.004(5) 0.000(6)
C15 0.063(6) 0.063(6) 0.059(5) -0.003(4) 0.004(4) -0.003(4)
C16 0.056(5) 0.049(5) 0.053(5) 0.001(3) 0.005(4) 0.004(4)
C17 0.058(6) 0.060(6) 0.083(6) 0.007(5) -0.012(5) 0.001(5)
C18 0.076(7) 0.058(6) 0.080(7) 0.010(5) -0.014(5) -0.005(5)
I5A 0.0814(5) 0.1120(7) 0.0791(5) -0.0255(4) 0.0132(4) -0.0098(4)
I6A 0.0862(6) 0.0722(5) 0.1031(6) 0.0059(4) -0.0101(4) -0.0112(4)
Zn3 0.0594(7) 0.0696(8) 0.0674(7) -0.0076(5) -0.0014(5) -0.0003(5)
N7 0.060(5) 0.079(6) 0.061(5) 0.000(4) 0.002(4) -0.001(4)
C19 0.112(10) 0.113(10) 0.055(6) 0.019(6) 0.020(6) 0.037(8)
C20 0.080(7) 0.093(8) 0.069(6) 0.021(5) 0.021(5) 0.023(6)
C21 0.059(6) 0.084(7) 0.044(4) -0.004(4) 0.008(4) -0.008(5)
C22 0.069(7) 0.085(8) 0.061(6) 0.006(5) 0.013(4) -0.007(6)
C23 0.061(6) 0.087(8) 0.062(6) 0.011(5) 0.006(4) 0.008(5)
C24 0.068(6) 0.063(6) 0.048(5) 0.005(4) 0.003(4) 0.004(5)
N8 0.062(5) 0.081(6) 0.042(4) 0.009(3) -0.001(3) 0.001(4)
C25 0.056(6) 0.068(6) 0.057(5) 0.001(4) 0.011(4) 0.002(5)
N9 0.064(5) 0.062(5) 0.056(4) 0.007(3) 0.008(3) -0.004(4)
C26 0.055(6) 0.070(6) 0.059(5) -0.004(4) 0.008(4) -0.014(5)
N10 0.057(5) 0.067(5) 0.056(4) 0.006(3) 0.007(3) 0.002(4)
N11 0.075(6) 0.076(6) 0.052(4) 0.006(4) -0.004(4) -0.019(5)
C27 0.073(7) 0.077(7) 0.057(5) 0.001(5) 0.001(4) -0.007(6)
C28 0.078(7) 0.073(7) 0.059(5) 0.005(5) -0.001(5) -0.003(5)
C29 0.064(6) 0.068(6) 0.056(5) 0.010(4) 0.005(4) -0.001(5)
C30 0.067(6) 0.094(8) 0.059(5) 0.021(5) 0.010(4) 0.002(6)
C31 0.088(8) 0.088(8) 0.072(7) 0.004(6) 0.000(6) 0.005(6)
N12 0.061(5) 0.059(5) 0.068(5) 0.000(4) 0.018(4) -0.005(4)
C32 0.078(7) 0.088(8) 0.079(7) 0.008(6) 0.029(5) 0.012(6)
C33 0.086(8) 0.090(9) 0.070(6) 0.018(5) 0.016(5) 0.011(6)
C34 0.066(6) 0.058(6) 0.059(5) 0.000(4) 0.006(4) -0.002(5)
C35 0.073(7) 0.092(8) 0.068(6) 0.024(5) 0.020(5) 0.023(6)
C36 0.076(7) 0.112(10) 0.061(6) 0.021(6) 0.012(5) 0.015(7)
Cl1G 0.203(6) 0.183(5) 0.122(3) -0.043(3) 0.078(4) -0.056(4)
Cl2G 0.187(6) 0.236(7) 0.173(5) -0.068(5) 0.091(4) 0.012(5)
Cl3G 0.099(3) 0.126(3) 0.122(3) 0.002(2) 0.013(2) 0.005(2)
Cl4G 0.177(6) 0.282(10) 0.183(6) 0.029(6) 0.056(5) 0.078(6)
C1G 0.130(14) 0.18(2) 0.106(12) -0.036(11) 0.025(10) -0.008(12)
C2G 0.19(2) 0.20(2) 0.130(16) -0.047(15) 0.068(15) 0.020(18)
C3G 0.133(15) 0.131(15) 0.092(10) -0.023(9) 0.027(9) 0.009(11)
C4G 0.127(14) 0.156(19) 0.128(13) 0.011(12) 0.054(11) -0.002(13)
C5G 0.118(13) 0.145(15) 0.113(11) -0.017(10) 0.040(9) -0.003(12)
C6G 0.091(9) 0.106(11) 0.083(8) 0.006(7) 0.008(6) -0.010(8)
C7G 0.110(11) 0.120(12) 0.068(7) 0.002(7) 0.016(6) -0.001(9)
C8G 0.150(16) 0.132(14) 0.082(9) -0.014(8) 0.032(9) -0.010(12)
C9G 0.123(12) 0.140(13) 0.150(15) -0.030(9) 0.049(10) 0.030(10)
C10G 0.183(18) 0.167(14) 0.178(19) 0.012(13) 0.098(12) 0.048(13)
C11G 0.19(2) 0.23(2) 0.18(2) 0.055(16) 0.116(14) 0.044(15)
C12G 0.151(19) 0.26(3) 0.19(2) 0.040(18) 0.082(14) 0.060(16)
C13G 0.151(16) 0.198(19) 0.147(17) -0.049(13) 0.027(10) 0.036(14)
C14G 0.116(14) 0.193(17) 0.160(16) -0.017(13) 0.033(10) 0.013(11)
C1S 0.198(16) 0.177(15) 0.158(13) 0.021(12) 0.027(12) -0.010(13)
C2S 0.190(15) 0.152(14) 0.161(13) 0.031(12) 0.052(12) -0.006(12)
C3S 0.228(16) 0.158(15) 0.193(14) 0.019(13) 0.046(14) 0.013(13)
C4S 0.199(16) 0.179(15) 0.194(14) 0.058(13) 0.072(13) 0.005(13)
C5S 0.197(15) 0.188(15) 0.166(13) 0.038(13) 0.054(12) 0.005(13)
C6S 0.202(16) 0.197(16) 0.161(13) 0.039(13) 0.021(12) -0.012(13)
Cl1H 0.67(3) 0.137(10) 0.138(8) 0.022(13) 0.065(15) 0.18(2)
Cl2H 0.249(19) 0.28(2) 0.194(14) 0.048(14) -0.008(13) 0.138(18)
Cl3H 0.170(12) 0.141(10) 0.219(14) 0.036(9) 0.083(11) 0.005(8)
Cl4H 0.21(2) 0.119(9) 0.33(2) -0.024(11) -0.109(18) 0.024(8)
C1H 0.29(3) 0.14(3) 0.17(3) -0.03(2) -0.06(3) 0.06(3)
C2H 0.23(3) 0.16(2) 0.22(3) 0.01(2) 0.03(2) 0.07(2)
C3H 0.20(3) 0.13(2) 0.20(3) 0.04(2) 0.04(2) 0.07(2)
C4H 0.16(2) 0.12(2) 0.15(2) 0.054(17) 0.05(2) 0.09(2)
C5H 0.16(2) 0.12(2) 0.16(2) 0.074(18) 0.09(2) 0.047(19)
C6H 0.16(2) 0.13(2) 0.18(2) 0.065(19) 0.116(19) 0.056(18)
C7H 0.17(3) 0.11(2) 0.20(3) 0.052(19) 0.10(2) 0.06(2)
C8H 0.19(3) 0.085(18) 0.17(2) 0.026(17) 0.09(2) 0.06(2)
C9H 0.15(3) 0.126(19) 0.18(3) 0.064(19) 0.052(19) 0.067(18)
C10H 0.11(2) 0.17(3) 0.17(3) 0.09(2) 0.061(19) 0.074(19)
C11H 0.10(2) 0.18(3) 0.14(2) 0.08(2) 0.000(18) 0.01(2)
C12H 0.14(3) 0.18(2) 0.17(2) 0.05(3) -0.054(19) 0.01(3)
C13H 0.18(3) 0.17(3) 0.18(3) 0.05(3) -0.01(3) 0.01(3)
C14H 0.17(3) 0.14(3) 0.18(3) 0.07(2) 0.01(3) 0.00(2)
C1T 0.160(19) 0.55(4) 0.23(2) 0.04(3) -0.04(2) 0.09(2)
C2T 0.167(17) 0.55(4) 0.23(2) 0.05(3) -0.046(17) 0.10(2)
C3T 0.176(19) 0.54(4) 0.20(2) 0.04(3) -0.044(18) 0.12(2)
C1U 0.19(3) 0.46(6) 0.21(3) 0.03(4) 0.03(2) -0.05(4)
C2U 0.19(3) 0.46(6) 0.20(3) 0.01(4) 0.03(2) -0.06(4)
C3U 0.18(3) 0.47(6) 0.21(3) 0.02(4) 0.02(2) -0.06(4)
C4U 0.18(3) 0.47(6) 0.19(3) 0.03(4) 0.01(2) -0.06(4)
C5U 0.16(3) 0.46(6) 0.19(3) 0.04(4) 0.00(2) -0.05(4)
C6U 0.17(3) 0.46(6) 0.20(3) 0.03(4) 0.01(2) -0.04(4)

loop_
_atom_type_symbol
_atom_type_description
_atom_type_scat_dispersion_real
_atom_type_scat_dispersion_imag
_atom_type_scat_source
I I -0.4742 1.8119 'International Tables Vol C Tables 4.2.6.8 and 6.1.1.4'
Zn Zn 0.2839 1.4301 'International Tables Vol C Tables 4.2.6.8 and 6.1.1.4'
N N 0.0061 0.0033 'International Tables Vol C Tables 4.2.6.8 and 6.1.1.4'
C C 0.0033 0.0016 'International Tables Vol C Tables 4.2.6.8 and 6.1.1.4'
H H 0.0000 0.0000 'International Tables Vol C Tables 4.2.6.8 and 6.1.1.4'
Cl Cl 0.1484 0.1585 'International Tables Vol C Tables 4.2.6.8 and 6.1.1.4'

loop_
_geom_angle_atom_site_label_1
_geom_angle_atom_site_label_2
_geom_angle_atom_site_label_3
_geom_angle
_geom_angle_site_symmetry_1
_geom_angle_site_symmetry_3
N11 Zn1A N1 98.9(4) 8_556 .
N11 Zn1A I1A 112.4(3) 8_556 .
N1 Zn1A I1A 104.3(3) . .
N11 Zn1A I2A 105.0(3) 8_556 .
N1 Zn1A I2A 107.1(3) . .
I1A Zn1A I2A 125.8(2) . .
N1 Zn1B N11 94.1(5) . 8_556
N1 Zn1B I1B 97.9(5) . .
N11 Zn1B I1B 102.7(4) 8_556 .
N1 Zn1B I2B 120.6(5) . .
N11 Zn1B I2B 109.4(4) 8_556 .
I1B Zn1B I2B 126.4(5) . .
C5 N1 C1 119.5(8) . .
C5 N1 Zn1B 126.8(7) . .
C1 N1 Zn1B 113.5(8) . .
C5 N1 Zn1A 114.6(7) . .
C1 N1 Zn1A 125.8(7) . .
N1 C1 C2 121.4(10) . .
N1 C1 H21 119.3 . .
C2 C1 H21 119.3 . .
C3 C2 C1 117.5(10) . .
C3 C2 H22 121.3 . .
C1 C2 H22 121.3 . .
C2 C3 C4 121.3(9) . .
C2 C3 C6 120.1(9) . .
C4 C3 C6 118.4(9) . .
C5 C4 C3 116.5(10) . .
C5 C4 H23 121.7 . .
C3 C4 H23 121.7 . .
N1 C5 C4 123.8(10) . .
N1 C5 H24 118.1 . .
C4 C5 H24 118.1 . .
N4 C6 N2 125.3(8) . .
N4 C6 C3 118.0(8) . .
N2 C6 C3 116.6(8) . .
C6 N2 C7 114.1(8) . .
N3 C7 N2 125.0(8) . .
N3 C7 C16 119.2(7) . .
N2 C7 C16 115.7(8) . .
C8 N3 C7 114.9(7) . .
N4 C8 N3 124.3(8) . .
N4 C8 C11 115.0(8) . .
N3 C8 C11 120.7(8) . .
C6 N4 C8 116.1(8) . .
C13 N5 C9 115.9(9) . .
C13 N5 Zn2 120.3(7) . .
C9 N5 Zn2 123.7(6) . .
C10 C9 N5 122.8(9) . .
C10 C9 H25 118.6 . .
N5 C9 H25 118.6 . .
C9 C10 C11 121.0(9) . .
C9 C10 H26 119.5 . .
C11 C10 H26 119.5 . .
C12 C11 C10 115.5(9) . .
C12 C11 C8 121.5(8) . .
C10 C11 C8 122.9(8) . .
C13 C12 C11 118.6(9) . .
C13 C12 H27 120.7 . .
C11 C12 H27 120.7 . .
N5 C13 C12 126.2(10) . .
N5 C13 H28 116.9 . .
C12 C13 H28 116.9 . .
N12 Zn2 N5 103.0(3) 3 .
N12 Zn2 I4 106.5(2) 3 .
N5 Zn2 I4 108.7(2) . .
N12 Zn2 I3 105.8(2) 3 .
N5 Zn2 I3 105.9(2) . .
I4 Zn2 I3 124.91(5) . .
C18 N6 C14 116.2(8) . .
C18 N6 Zn3 122.3(7) . .
C14 N6 Zn3 121.4(6) . .
N6 C14 C15 124.3(9) . .
N6 C14 H29 117.8 . .
C15 C14 H29 117.8 . .
C14 C15 C16 117.7(10) . .
C14 C15 H30 121.2 . .
C16 C15 H30 121.2 . .
C17 C16 C15 118.9(8) . .
C17 C16 C7 119.3(8) . .
C15 C16 C7 121.7(8) . .
C16 C17 C18 119.8(9) . .
C16 C17 H31 120.1 . .
C18 C17 H31 120.1 . .
N6 C18 C17 123.0(10) . .
N6 C18 H32 118.5 . .
C17 C18 H32 118.5 . .
N7 Zn3 N6 102.6(3) . .
N7 Zn3 I6A 105.2(3) . .
N6 Zn3 I6A 107.0(2) . .
N7 Zn3 I5A 107.6(2) . .
N6 Zn3 I5A 105.9(2) . .
I6A Zn3 I5A 126.20(6) . .
C19 N7 C23 116.0(10) . .
C19 N7 Zn3 119.9(7) . .
C23 N7 Zn3 124.1(7) . .
N7 C19 C20 123.0(10) . .
N7 C19 H35 118.5 . .
C20 C19 H35 118.5 . .
C21 C20 C19 119.9(10) . .
C21 C20 H36 120.1 . .
C19 C20 H36 120.1 . .
C20 C21 C22 117.7(10) . .
C20 C21 C24 122.5(9) . .
C22 C21 C24 119.8(9) . .
C23 C22 C21 119.0(10) . .
C23 C22 H37 120.5 . .
C21 C22 H37 120.5 . .
C22 C23 N7 124.4(10) . .
C22 C23 H38 117.8 . .
N7 C23 H38 117.8 . .
N10 C24 N8 123.5(9) . .
N10 C24 C21 118.2(9) . .
N8 C24 C21 118.3(8) . .
C25 N8 C24 116.0(8) . .
N8 C25 N9 124.7(9) . .
N8 C25 C34 117.1(8) . .
N9 C25 C34 118.3(9) . .
C26 N9 C25 114.3(9) . .
N10 C26 N9 125.4(9) . .
N10 C26 C29 117.6(9) . .
N9 C26 C29 116.9(9) . .
C24 N10 C26 115.7(8) . .
C31 N11 C27 117.6(10) . .
C31 N11 Zn1A 124.5(8) . 8_455
C27 N11 Zn1A 117.8(8) . 8_455
C31 N11 Zn1B 112.4(9) . 8_455
C27 N11 Zn1B 129.9(8) . 8_455
N11 C27 C28 122.5(11) . .
N11 C27 H39 118.8 . .
C28 C27 H39 118.8 . .
C27 C28 C29 119.2(11) . .
C27 C28 H40 120.4 . .
C29 C28 H40 120.4 . .
C30 C29 C28 117.6(9) . .
C30 C29 C26 124.6(9) . .
C28 C29 C26 117.8(9) . .
C29 C30 C31 118.7(10) . .
C29 C30 H41 120.7 . .
C31 C30 H41 120.7 . .
N11 C31 C30 124.5(12) . .
N11 C31 H42 117.8 . .
C30 C31 H42 117.8 . .
C32 N12 C36 115.5(9) . .
C32 N12 Zn2 123.7(7) . 3_445
C36 N12 Zn2 120.8(7) . 3_445
N12 C32 C33 123.3(11) . .
N12 C32 H43 118.3 . .
C33 C32 H43 118.3 . .
C32 C33 C34 120.5(10) . .
C32 C33 H44 119.8 . .
C34 C33 H44 119.8 . .
C35 C34 C33 117.7(10) . .
C35 C34 C25 121.5(9) . .
C33 C34 C25 120.8(9) . .
C34 C35 C36 118.2(10) . .
C34 C35 H45 120.9 . .
C36 C35 H45 120.9 . .
N12 C36 C35 124.7(10) . .
N12 C36 H46 117.7 . .
C35 C36 H46 117.7 . .
C2G C1G Cl1G 117.8(15) . .
C2G C1G Cl2G 114.6(16) . .
Cl1G C1G Cl2G 106.7(9) . .
C2G C1G H67 105.5 . .
Cl1G C1G H67 105.5 . .
Cl2G C1G H67 105.5 . .
C1G C2G C3G 115(2) . .
C1G C2G C9G 117.0(18) . .
C3G C2G C9G 113.1(13) . .
C1G C2G H68 103.2 . .
C3G C2G H68 103.2 . .
C9G C2G H68 103.2 . .
C4G C3G C8G 120.0 . .
C4G C3G C2G 120.7(14) . .
C8G C3G C2G 119.2(14) . .
C3G C4G C5G 120.0 . .
C3G C4G H47 120.0 . .
C5G C4G H47 120.0 . .
C6G C5G C4G 120.0 . .
C6G C5G H48 120.0 . .
C4G C5G H48 120.0 . .
C5G C6G C7G 120.0 . .
C5G C6G Cl3G 119.3(7) . .
C7G C6G Cl3G 120.7(7) . .
C6G C7G C8G 120.0 . .
C6G C7G H49 120.0 . .
C8G C7G H49 120.0 . .
C7G C8G C3G 120.0 . .
C7G C8G H50 120.0 . .
C3G C8G H50 120.0 . .
C10G C9G C14G 120.0 . .
C10G C9G C2G 117.7(14) . .
C14G C9G C2G 122.3(14) . .
C11G C10G C9G 120.0 . .
C11G C10G H51 120.0 . .
C9G C10G H51 120.0 . .
C12G C11G C10G 120.0 . .
C12G C11G H52 120.0 . .
C10G C11G H52 120.0 . .
C13G C12G C11G 120.0 . .
C13G C12G Cl4G 118.4(13) . .
C11G C12G Cl4G 121.4(13) . .
C12G C13G C14G 120.0 . .
C12G C13G H53 120.0 . .
C14G C13G H53 120.0 . .
C13G C14G C9G 120.0 . .
C13G C14G H54 120.0 . .
C9G C14G H54 120.0 . .
C6S C1S C2S 116.4(17) . .
C6S C1S H55 108.2 . .
C2S C1S H55 108.2 . .
C6S C1S H56 108.2 . .
C2S C1S H56 108.2 . .
H55 C1S H56 107.3 . .
C1S C2S C3S 106.7(15) . .
C1S C2S H57 110.4 . .
C3S C2S H57 110.4 . .
C1S C2S H58 110.4 . .
C3S C2S H58 110.4 . .
H57 C2S H58 108.6 . .
C4S C3S C2S 111.2(16) . .
C4S C3S H59 109.4 . .
C2S C3S H59 109.4 . .
C4S C3S H60 109.4 . .
C2S C3S H60 109.4 . .
H59 C3S H60 108.0 . .
C3S C4S C5S 111.5(16) . .
C3S C4S H61 109.3 . .
C5S C4S H61 109.3 . .
C3S C4S H62 109.3 . .
C5S C4S H62 109.3 . .
H61 C4S H62 108.0 . .
C6S C5S C4S 109.5(15) . .
C6S C5S H63 109.8 . .
C4S C5S H63 109.8 . .
C6S C5S H64 109.8 . .
C4S C5S H64 109.8 . .
H63 C5S H64 108.2 . .
C1S C6S C5S 115.8(16) . .
C1S C6S H65 108.3 . .
C5S C6S H65 108.3 . .
C1S C6S H66 108.3 . .
C5S C6S H66 108.3 . .
H65 C6S H66 107.4 . .
C2H C1H Cl1H 119(2) . .
C2H C1H Cl2H 115(3) . .
Cl1H C1H Cl2H 107(2) . .
C2H C1H H1H 104.9 . .
Cl1H C1H H1H 104.9 . .
Cl2H C1H H1H 104.9 . .
C1H C2H C3H 118(3) . .
C1H C2H C9H 118(2) . .
C3H C2H C9H 113(2) . .
C8H C3H C4H 121.2(18) . .
C8H C3H C2H 117(2) . .
C4H C3H C2H 122(2) . .
C5H C4H C3H 117(2) . .
C5H C4H H75 121.4 . .
C3H C4H H75 121.4 . .
C6H C5H C4H 122(2) . .
C6H C5H H76 119.2 . .
C4H C5H H76 119.2 . .
C7H C6H C5H 119.4(18) . .
C7H C6H Cl3H 119.4(18) . .
C5H C6H Cl3H 120.1(17) . .
C6H C7H C8H 120(2) . .
C6H C7H H77 119.8 . .
C8H C7H H77 119.8 . .
C7H C8H C3H 120(2) . .
C7H C8H H78 120.1 . .
C3H C8H H78 120.1 . .
C10H C9H C14H 121.9(19) . .
C10H C9H C2H 120(2) . .
C14H C9H C2H 118(2) . .
C9H C10H C11H 117(2) . .
C9H C10H H79 121.7 . .
C11H C10H H79 121.7 . .
C12H C11H C10H 120(2) . .
C12H C11H H80 120.1 . .
C10H C11H H80 120.1 . .
C11H C12H C13H 122(2) . .
C11H C12H Cl4H 120(3) . .
C13H C12H Cl4H 112(2) . .
C14H C13H C12H 117(2) . .
C14H C13H H93 121.4 . .
C12H C13H H93 121.4 . .
C13H C14H C9H 121(2) . .
C13H C14H H94 119.6 . .
C9H C14H H94 119.6 . .
C2T C1T C3T 113(2) . 7_565
C2T C1T H69 108.9 . .
C3T C1T H69 108.9 7_565 .
C2T C1T H70 108.9 . .
C3T C1T H70 108.9 7_565 .
H69 C1T H70 107.7 . .
C1T C2T C3T 113(2) . .
C1T C2T H71 108.9 . .
C3T C2T H71 108.9 . .
C1T C2T H72 108.9 . .
C3T C2T H72 108.9 . .
H71 C2T H72 107.7 . .
C2T C3T C1T 104(2) . 7_565
C2T C3T H73 110.9 . .
C1T C3T H73 110.9 7_565 .
C2T C3T H74 110.9 . .
C1T C3T H74 110.9 7_565 .
H73 C3T H74 108.9 . .
C6U C1U C2U 120(3) . .
C6U C1U H81 107.4 . .
C2U C1U H81 107.4 . .
C6U C1U H82 107.4 . .
C2U C1U H82 107.4 . .
H81 C1U H82 106.9 . .
C1U C2U C3U 107(3) . .
C1U C2U H83 110.3 . .
C3U C2U H83 110.3 . .
C1U C2U H84 110.3 . .
C3U C2U H84 110.3 . .
H83 C2U H84 108.6 . .
C2U C3U C4U 112(3) . .
C2U C3U H85 109.2 . .
C4U C3U H85 109.2 . .
C2U C3U H86 109.2 . .
C4U C3U H86 109.2 . .
H85 C3U H86 107.9 . .
C3U C4U C5U 111(3) . .
C3U C4U H87 109.4 . .
C5U C4U H87 109.4 . .
C3U C4U H88 109.4 . .
C5U C4U H88 109.4 . .
H87 C4U H88 108.0 . .
C6U C5U C4U 108(3) . .
C6U C5U H89 110.2 . .
C4U C5U H89 110.2 . .
C6U C5U H90 110.2 . .
C4U C5U H90 110.2 . .
H89 C5U H90 108.5 . .
C1U C6U C5U 117(3) . .
C1U C6U H91 108.0 . .
C5U C6U H91 108.0 . .
C1U C6U H92 108.0 . .
C5U C6U H92 108.0 . .
H91 C6U H92 107.3 . .

loop_
_geom_bond_atom_site_label_1
_geom_bond_atom_site_label_2
_geom_bond_distance
_geom_bond_site_symmetry_2
I1A Zn1A 2.458(5) .
Zn1A N11 2.028(9) 8_556
Zn1A N1 2.086(9) .
Zn1A I2A 2.526(5) .
I2B Zn1B 2.513(10) .
I1B Zn1B 2.232(13) .
Zn1B N1 2.075(11) .
Zn1B N11 2.196(11) 8_556
N1 C5 1.321(15) .
N1 C1 1.347(14) .
C1 C2 1.432(13) .
C1 H21 0.9500 .
C2 C3 1.369(15) .
C2 H22 0.9500 .
C3 C4 1.409(14) .
C3 C6 1.506(12) .
C4 C5 1.399(14) .
C4 H23 0.9500 .
C5 H24 0.9500 .
C6 N4 1.322(12) .
C6 N2 1.338(11) .
N2 C7 1.348(11) .
C7 N3 1.344(12) .
C7 C16 1.503(12) .
N3 C8 1.339(11) .
C8 N4 1.331(11) .
C8 C11 1.471(13) .
N5 C13 1.311(13) .
N5 C9 1.342(13) .
N5 Zn2 2.089(8) .
C9 C10 1.340(14) .
C9 H25 0.9500 .
C10 C11 1.418(13) .
C10 H26 0.9500 .
C11 C12 1.377(14) .
C12 C13 1.360(15) .
C12 H27 0.9500 .
C13 H28 0.9500 .
I3 Zn2 2.5529(15) .
Zn2 N12 2.070(8) 3
Zn2 I4 2.5529(15) .
N6 C18 1.331(12) .
N6 C14 1.349(14) .
N6 Zn3 2.064(7) .
C14 C15 1.371(14) .
C14 H29 0.9500 .
C15 C16 1.390(12) .
C15 H30 0.9500 .
C16 C17 1.349(13) .
C17 C18 1.386(14) .
C17 H31 0.9500 .
C18 H32 0.9500 .
I5A Zn3 2.5500(15) .
I6A Zn3 2.5496(15) .
Zn3 N7 2.063(9) .
N7 C19 1.323(14) .
N7 C23 1.359(13) .
C19 C20 1.382(16) .
C19 H35 0.9500 .
C20 C21 1.361(14) .
C20 H36 0.9500 .
C21 C22 1.393(13) .
C21 C24 1.475(14) .
C22 C23 1.338(15) .
C22 H37 0.9500 .
C23 H38 0.9500 .
C24 N10 1.323(12) .
C24 N8 1.351(12) .
N8 C25 1.329(13) .
C25 N9 1.339(12) .
C25 C34 1.475(13) .
N9 C26 1.339(12) .
C26 N10 1.334(13) .
C26 C29 1.486(14) .
N11 C31 1.320(15) .
N11 C27 1.328(15) .
N11 Zn1A 2.027(9) 8_455
N11 Zn1B 2.196(11) 8_455
C27 C28 1.387(15) .
C27 H39 0.9500 .
C28 C29 1.434(15) .
C28 H40 0.9500 .
C29 C30 1.344(15) .
C30 C31 1.409(16) .
C30 H41 0.9500 .
C31 H42 0.9500 .
N12 C32 1.330(14) .
N12 C36 1.350(14) .
N12 Zn2 2.070(8) 3_445
C32 C33 1.369(16) .
C32 H43 0.9500 .
C33 C34 1.388(15) .
C33 H44 0.9500 .
C34 C35 1.363(14) .
C35 C36 1.392(15) .
C35 H45 0.9500 .
C36 H46 0.9500 .
Cl1G C1G 1.706(18) .
Cl2G C1G 1.80(2) .
Cl3G C6G 1.751(9) .
Cl4G C12G 1.797(12) .
C1G C2G 1.43(2) .
C1G H67 1.0000 .
C2G C3G 1.45(2) .
C2G C9G 1.56(2) .
C2G H68 1.0000 .
C3G C4G 1.3900 .
C3G C8G 1.3900 .
C4G C5G 1.3900 .
C4G H47 0.9500 .
C5G C6G 1.3900 .
C5G H48 0.9500 .
C6G C7G 1.3900 .
C7G C8G 1.3900 .
C7G H49 0.9500 .
C8G H50 0.9500 .
C9G C10G 1.3900 .
C9G C14G 1.3900 .
C10G C11G 1.3900 .
C10G H51 0.9500 .
C11G C12G 1.3900 .
C11G H52 0.9500 .
C12G C13G 1.3900 .
C13G C14G 1.3900 .
C13G H53 0.9500 .
C14G H54 0.9500 .
C1S C6S 1.510(16) .
C1S C2S 1.529(16) .
C1S H55 0.9900 .
C1S H56 0.9900 .
C2S C3S 1.549(16) .
C2S H57 0.9900 .
C2S H58 0.9900 .
C3S C4S 1.545(17) .
C3S H59 0.9900 .
C3S H60 0.9900 .
C4S C5S 1.569(17) .
C4S H61 0.9900 .
C4S H62 0.9900 .
C5S C6S 1.545(16) .
C5S H63 0.9900 .
C5S H64 0.9900 .
C6S H65 0.9900 .
C6S H66 0.9900 .
Cl1H C1H 1.71(2) .
Cl2H C1H 1.80(3) .
Cl3H C6H 1.758(18) .
Cl4H C12H 1.79(2) .
C1H C2H 1.40(3) .
C1H H1H 1.0000 .
C2H C3H 1.45(3) .
C2H C9H 1.54(3) .
C3H C8H 1.383(18) .
C3H C4H 1.402(18) .
C4H C5H 1.394(18) .
C4H H75 0.9500 .
C5H C6H 1.381(17) .
C5H H76 0.9500 .
C6H C7H 1.376(17) .
C7H C8H 1.378(18) .
C7H H77 0.9500 .
C8H H78 0.9500 .
C9H C10H 1.390(17) .
C9H C14H 1.399(18) .
C10H C11H 1.413(18) .
C10H H79 0.9500 .
C11H C12H 1.399(19) .
C11H H80 0.9500 .
C12H C13H 1.408(19) .
C13H C14H 1.383(18) .
C13H H93 0.9500 .
C14H H94 0.9500 .
C1T C2T 1.508(18) .
C1T C3T 1.61(4) 7_565
C1T H69 0.9900 .
C1T H70 0.9900 .
C2T C3T 1.560(19) .
C2T H71 0.9900 .
C2T H72 0.9900 .
C3T C1T 1.61(4) 7_565
C3T H73 0.9900 .
C3T H74 0.9900 .
C1U C6U 1.50(2) .
C1U C2U 1.54(3) .
C1U H81 0.9900 .
C1U H82 0.9900 .
C2U C3U 1.55(2) .
C2U H83 0.9900 .
C2U H84 0.9900 .
C3U C4U 1.55(3) .
C3U H85 0.9900 .
C3U H86 0.9900 .
C4U C5U 1.58(3) .
C4U H87 0.9900 .
C4U H88 0.9900 .
C5U C6U 1.55(2) .
C5U H89 0.9900 .
C5U H90 0.9900 .
C6U H91 0.9900 .
C6U H92 0.9900 .

loop_
_geom_torsion_atom_site_label_1
_geom_torsion_atom_site_label_2
_geom_torsion_atom_site_label_3
_geom_torsion_atom_site_label_4
_geom_torsion
_geom_torsion_site_symmetry_1
_geom_torsion_site_symmetry_4
C5 N1 C1 C2 -2.1(17) . .
Zn1B N1 C1 C2 172.4(9) . .
Zn1A N1 C1 C2 177.6(8) . .
N1 C1 C2 C3 2.1(17) . .
C1 C2 C3 C4 -0.9(16) . .
C1 C2 C3 C6 -175.9(9) . .
C2 C3 C4 C5 -0.1(17) . .
C6 C3 C4 C5 175.0(10) . .
C1 N1 C5 C4 1.0(18) . .
Zn1B N1 C5 C4 -172.8(10) . .
Zn1A N1 C5 C4 -178.8(10) . .
C3 C4 C5 N1 0.1(18) . .
C2 C3 C6 N4 164.1(10) . .
C4 C3 C6 N4 -11.1(14) . .
C2 C3 C6 N2 -17.8(14) . .
C4 C3 C6 N2 167.1(9) . .
N4 C6 N2 C7 1.0(14) . .
C3 C6 N2 C7 -177.0(8) . .
C6 N2 C7 N3 -3.2(13) . .
C6 N2 C7 C16 177.8(8) . .
N2 C7 N3 C8 1.3(13) . .
C16 C7 N3 C8 -179.7(8) . .
C7 N3 C8 N4 3.0(13) . .
C7 N3 C8 C11 -175.4(8) . .
N2 C6 N4 C8 2.8(14) . .
C3 C6 N4 C8 -179.3(8) . .
N3 C8 N4 C6 -4.9(14) . .
C11 C8 N4 C6 173.5(8) . .
C13 N5 C9 C10 -1.4(16) . .
Zn2 N5 C9 C10 175.5(8) . .
N5 C9 C10 C11 2.2(17) . .
C9 C10 C11 C12 -0.4(15) . .
C9 C10 C11 C8 177.5(10) . .
N4 C8 C11 C12 4.3(14) . .
N3 C8 C11 C12 -177.2(10) . .
N4 C8 C11 C10 -173.4(9) . .
N3 C8 C11 C10 5.0(14) . .
C10 C11 C12 C13 -2.0(15) . .
C8 C11 C12 C13 -179.9(10) . .
C9 N5 C13 C12 -1.3(17) . .
Zn2 N5 C13 C12 -178.2(9) . .
C11 C12 C13 N5 3.0(18) . .
C18 N6 C14 C15 -2.5(17) . .
Zn3 N6 C14 C15 -179.5(8) . .
N6 C14 C15 C16 4.1(17) . .
C14 C15 C16 C17 -3.2(15) . .
C14 C15 C16 C7 178.9(9) . .
N3 C7 C16 C17 -177.6(9) . .
N2 C7 C16 C17 1.4(13) . .
N3 C7 C16 C15 0.3(13) . .
N2 C7 C16 C15 179.3(9) . .
C15 C16 C17 C18 1.0(16) . .
C7 C16 C17 C18 178.9(10) . .
C14 N6 C18 C17 0.0(17) . .
Zn3 N6 C18 C17 176.9(9) . .
C16 C17 C18 N6 0.7(19) . .
C23 N7 C19 C20 1.5(19) . .
Zn3 N7 C19 C20 -178.9(11) . .
N7 C19 C20 C21 -3(2) . .
C19 C20 C21 C22 2.3(18) . .
C19 C20 C21 C24 -175.4(12) . .
C20 C21 C22 C23 -0.2(16) . .
C24 C21 C22 C23 177.5(10) . .
C21 C22 C23 N7 -1.3(17) . .
C19 N7 C23 C22 0.7(17) . .
Zn3 N7 C23 C22 -178.9(9) . .
C20 C21 C24 N10 164.2(10) . .
C22 C21 C24 N10 -13.4(14) . .
C20 C21 C24 N8 -14.9(15) . .
C22 C21 C24 N8 167.6(9) . .
N10 C24 N8 C25 1.4(14) . .
C21 C24 N8 C25 -179.6(9) . .
C24 N8 C25 N9 -6.0(14) . .
C24 N8 C25 C34 174.6(8) . .
N8 C25 N9 C26 4.0(14) . .
C34 C25 N9 C26 -176.6(8) . .
C25 N9 C26 N10 2.8(13) . .
C25 N9 C26 C29 -174.7(8) . .
N8 C24 N10 C26 4.5(14) . .
C21 C24 N10 C26 -174.5(8) . .
N9 C26 N10 C24 -6.8(14) . .
C29 C26 N10 C24 170.7(8) . .
C31 N11 C27 C28 1.4(15) . .
Zn1A N11 C27 C28 -173.7(8) 8_455 .
Zn1B N11 C27 C28 -174.6(8) 8_455 .
N11 C27 C28 C29 0.5(15) . .
C27 C28 C29 C30 -1.7(14) . .
C27 C28 C29 C26 -180.0(9) . .
N10 C26 C29 C30 169.9(10) . .
N9 C26 C29 C30 -12.4(15) . .
N10 C26 C29 C28 -12.0(13) . .
N9 C26 C29 C28 165.7(9) . .
C28 C29 C30 C31 1.1(15) . .
C26 C29 C30 C31 179.2(10) . .
C27 N11 C31 C30 -2.2(16) . .
Zn1A N11 C31 C30 172.6(9) 8_455 .
Zn1B N11 C31 C30 174.5(9) 8_455 .
C29 C30 C31 N11 0.9(17) . .
C36 N12 C32 C33 -4.2(18) . .
Zn2 N12 C32 C33 174.0(9) 3_445 .
N12 C32 C33 C34 3(2) . .
C32 C33 C34 C35 -0.5(18) . .
C32 C33 C34 C25 178.9(11) . .
N8 C25 C34 C35 15.8(15) . .
N9 C25 C34 C35 -163.6(10) . .
N8 C25 C34 C33 -163.5(10) . .
N9 C25 C34 C33 17.0(14) . .
C33 C34 C35 C36 0.4(17) . .
C25 C34 C35 C36 -178.9(10) . .
C32 N12 C36 C35 4.3(18) . .
Zn2 N12 C36 C35 -174.0(10) 3_445 .
C34 C35 C36 N12 -3(2) . .
Cl1G C1G C2G C3G -49(3) . .
Cl2G C1G C2G C3G -175.8(14) . .
Cl1G C1G C2G C9G 175.1(15) . .
Cl2G C1G C2G C9G 48(2) . .
C1G C2G C3G C4G -62(2) . .
C9G C2G C3G C4G 75.7(19) . .
C1G C2G C3G C8G 114.4(18) . .
C9G C2G C3G C8G -107.9(16) . .
C8G C3G C4G C5G 0.0 . .
C2G C3G C4G C5G 176.4(13) . .
C3G C4G C5G C6G 0.0 . .
C4G C5G C6G C7G 0.0 . .
C4G C5G C6G Cl3G -180.0(7) . .
C5G C6G C7G C8G 0.0 . .
Cl3G C6G C7G C8G 180.0(7) . .
C6G C7G C8G C3G 0.0 . .
C4G C3G C8G C7G 0.0 . .
C2G C3G C8G C7G -176.4(13) . .
C1G C2G C9G C10G -115.6(19) . .
C3G C2G C9G C10G 107.7(17) . .
C1G C2G C9G C14G 67(2) . .
C3G C2G C9G C14G -70(2) . .
C14G C9G C10G C11G 0.0 . .
C2G C9G C10G C11G -177.5(12) . .
C9G C10G C11G C12G 0.0 . .
C10G C11G C12G C13G 0.0 . .
C10G C11G C12G Cl4G 174.9(10) . .
C11G C12G C13G C14G 0.0 . .
Cl4G C12G C13G C14G -175.1(10) . .
C12G C13G C14G C9G 0.0 . .
C10G C9G C14G C13G 0.0 . .
C2G C9G C14G C13G 177.4(13) . .
C6S C1S C2S C3S 53(3) . .
C1S C2S C3S C4S -60(3) . .
C2S C3S C4S C5S 62(3) . .
C3S C4S C5S C6S -51(2) . .
C2S C1S C6S C5S -48(3) . .
C4S C5S C6S C1S 44(3) . .
Cl1H C1H C2H C3H -45(5) . .
Cl2H C1H C2H C3H -174(3) . .
Cl1H C1H C2H C9H 172(3) . .
Cl2H C1H C2H C9H 44(5) . .
C1H C2H C3H C8H 106(5) . .
C9H C2H C3H C8H -110(4) . .
C1H C2H C3H C4H -77(5) . .
C9H C2H C3H C4H 68(5) . .
C8H C3H C4H C5H -4(5) . .
C2H C3H C4H C5H 179(3) . .
C3H C4H C5H C6H -1(5) . .
C4H C5H C6H C7H 7(5) . .
C4H C5H C6H Cl3H 175(2) . .
C5H C6H C7H C8H -7(5) . .
Cl3H C6H C7H C8H -175(3) . .
C6H C7H C8H C3H 2(6) . .
C4H C3H C8H C7H 4(6) . .
C2H C3H C8H C7H -179(3) . .
C1H C2H C9H C10H -93(4) . .
C3H C2H C9H C10H 123(4) . .
C1H C2H C9H C14H 80(4) . .
C3H C2H C9H C14H -64(4) . .
C14H C9H C10H C11H 14(5) . .
C2H C9H C10H C11H -172(3) . .
C9H C10H C11H C12H -14(6) . .
C10H C11H C12H C13H 11(8) . .
C10H C11H C12H Cl4H 161(4) . .
C11H C12H C13H C14H -9(8) . .
Cl4H C12H C13H C14H -161(4) . .
C12H C13H C14H C9H 9(7) . .
C10H C9H C14H C13H -12(6) . .
C2H C9H C14H C13H 174(4) . .
C3T C1T C2T C3T -62(4) 7_565 .
C1T C2T C3T C1T 56(4) . 7_565
C6U C1U C2U C3U 45(7) . .
C1U C2U C3U C4U -56(6) . .
C2U C3U C4U C5U 65(6) . .
C3U C4U C5U C6U -55(6) . .
C2U C1U C6U C5U -41(9) . .
C4U C5U C6U C1U 43(7) . .
